data_7104326
loop_
_publ_author_name
'Mamada, Masashi'
'Nishida, Jun-Ichi'
'Tokito, Shizuo'
'Yamashita, Yoshiro'

_publ_section_title
;
 Anthraquinone derivatives affording n-type organic thin film
 transistors.
;
_journal_issue 16
_journal_name_full 'Chemical communications (Cambridge, England)'
_journal_page_first 2177
_journal_page_last 2179
_journal_paper_doi 10.1039/b820520e
_journal_volume 34
_journal_year 2009
_chemical_formula_moiety 'C34 H16 F6 N2 O2 S2 '
_chemical_formula_sum 'C34 H16 F6 N2 O2 S2'
_chemical_formula_weight 662.62
_space_group_IT_number 2
_symmetry_cell_setting triclinic
_symmetry_Int_Tables_number 2
_symmetry_space_group_name_Hall '-P 1'
_symmetry_space_group_name_H-M 'P -1'
_cell_angle_alpha 73.124(2)
_cell_angle_beta 73.488(2)
_cell_angle_gamma 65.1720(18)
_cell_formula_units_Z 3
_cell_length_a 12.2445(11)
_cell_length_b 13.2130(10)
_cell_length_c 14.4529(14)
_cell_measurement_reflns_used 10248
_cell_measurement_temperature 93.1
_cell_measurement_theta_max 25.3
_cell_measurement_theta_min 3.0
_cell_volume 1995.0(3)
_computing_cell_refinement PROCESS-AUTO
_computing_data_collection PROCESS-AUTO
_computing_data_reduction CrystalStructure
_computing_publication_material 'CrystalStructure 3.8'
_computing_structure_refinement SHELXL
_computing_structure_solution SIR97
_diffrn_detector_area_resol_mean 10.00
_diffrn_measured_fraction_theta_full 0.977
_diffrn_measured_fraction_theta_max 0.975
_diffrn_measurement_device_type 'Rigaku RAXIS-RAPID'
_diffrn_measurement_method \w
_diffrn_radiation_type 'Mo K\a'
_diffrn_radiation_wavelength 0.71075
_diffrn_reflns_av_R_equivalents 0.056
_diffrn_reflns_limit_h_max 14
_diffrn_reflns_limit_h_min -14
_diffrn_reflns_limit_k_max 15
_diffrn_reflns_limit_k_min -15
_diffrn_reflns_limit_l_max 17
_diffrn_reflns_limit_l_min -17
_diffrn_reflns_number 16127
_diffrn_reflns_theta_full 25.00
_diffrn_reflns_theta_max 25.35
_exptl_absorpt_coefficient_mu 0.282
_exptl_absorpt_correction_T_max 0.972
_exptl_absorpt_correction_T_min 0.689
_exptl_absorpt_correction_type multi-scan
_exptl_absorpt_process_details
;
Higashi, T. (1995). Program for Absorption Correction.
Rigaku Corporation, Tokyo, Japan.
;
_exptl_crystal_colour yellow
_exptl_crystal_density_diffrn 1.654
_exptl_crystal_density_method 'not measured'
_exptl_crystal_description platelet
_exptl_crystal_F_000 1008.00
_exptl_crystal_size_max 0.30
_exptl_crystal_size_mid 0.25
_exptl_crystal_size_min 0.10
_refine_diff_density_max 0.59
_refine_diff_density_min -0.44
_refine_ls_extinction_method none
_refine_ls_goodness_of_fit_ref 0.955
_refine_ls_hydrogen_treatment refall
_refine_ls_number_parameters 623
_refine_ls_number_reflns 7118
_refine_ls_R_factor_gt 0.0590
_refine_ls_shift/su_max 0.0000
_refine_ls_structure_factor_coef Fsqd
_refine_ls_weighting_details 'w = 1/[\s^2^(Fo^2^)+(0.0963P)^2^+0.0000P] where P=(Fo^2^+2Fc^2^)/3'
_refine_ls_weighting_scheme calc
_refine_ls_wR_factor_ref 0.1736
_reflns_number_gt 4140
_reflns_number_total 7118
_reflns_threshold_expression F^2^>2.0\s(F^2^)
_cod_data_source_file b820520e.txt
_cod_data_source_block 3_
_cod_original_formula_sum 'C34 H16 F6 N2 O2 S2 '
_cod_database_code 7104326

loop_
_symmetry_equiv_pos_site_id
_symmetry_equiv_pos_as_xyz
1 +X,+Y,+Z
2 -X,-Y,-Z

loop_
_atom_site_label
_atom_site_type_symbol
_atom_site_fract_x
_atom_site_fract_y
_atom_site_fract_z
_atom_site_U_iso_or_equiv
_atom_site_adp_type
_atom_site_occupancy
_atom_site_symmetry_multiplicity
_atom_site_calc_flag
_atom_site_refinement_flags
_atom_site_disorder_assembly
_atom_site_disorder_group
S(1) S 0.76097(9) -0.38842(8) 0.85274(7) 0.0280(2) Uani 1.00 1 d . . .
S(2) S -0.05903(9) 0.35134(8) 0.33206(7) 0.0262(2) Uani 1.00 1 d . . .
S(3) S 0.91861(9) 0.13703(8) 0.75555(7) 0.0271(2) Uani 1.00 1 d . . .
F(1) F 1.2930(2) -0.8476(2) 1.05849(18) 0.0414(6) Uani 1.00 1 d . . .
F(2) F 1.2176(2) -0.96536(19) 1.05166(19) 0.0457(6) Uani 1.00 1 d . . .
F(3) F 1.1379(2) -0.8670(2) 1.16588(16) 0.0377(5) Uani 1.00 1 d . . .
F(4) F -0.5074(2) 0.7938(2) 0.04457(18) 0.0458(6) Uani 1.00 1 d . . .
F(5) F -0.4889(2) 0.91694(19) 0.10178(17) 0.0386(6) Uani 1.00 1 d . . .
F(6) F -0.6242(2) 0.8453(2) 0.1779(2) 0.0586(8) Uani 1.00 1 d . . .
F(7) F 1.4646(2) -0.3445(2) 0.94161(18) 0.0402(6) Uani 1.00 1 d . . .
F(8) F 1.3545(2) -0.44303(19) 0.96538(19) 0.0427(6) Uani 1.00 1 d . . .
F(9) F 1.3153(2) -0.3338(2) 1.06466(17) 0.0438(6) Uani 1.00 1 d . . .
O(1) O 0.2448(2) 0.1287(2) 0.71630(19) 0.0294(6) Uani 1.00 1 d . . .
O(2) O 0.4695(2) -0.1578(2) 0.4622(2) 0.0328(6) Uani 1.00 1 d . . .
O(3) O 0.6081(2) 0.3524(2) 0.37599(19) 0.0301(6) Uani 1.00 1 d . . .
N(1) N 0.8739(3) -0.5192(2) 0.7262(2) 0.0271(7) Uani 1.00 1 d . . .
N(2) N -0.1489(2) 0.4968(2) 0.4445(2) 0.0264(7) Uani 1.00 1 d . . .
N(3) N 1.0152(2) -0.0042(2) 0.6381(2) 0.0250(7) Uani 1.00 1 d . . .
C(1) C 1.1884(3) -0.8623(3) 1.0691(3) 0.0293(9) Uani 1.00 1 d . . .
C(2) C 1.1044(3) -0.7694(3) 1.0042(2) 0.0261(8) Uani 1.00 1 d . . .
C(3) C 1.1208(3) -0.7795(3) 0.9083(3) 0.0292(9) Uani 1.00 1 d . . .
C(4) C 1.0455(3) -0.6939(3) 0.8464(3) 0.0279(9) Uani 1.00 1 d . . .
C(5) C 0.9538(3) -0.5989(3) 0.8815(2) 0.0254(8) Uani 1.00 1 d . . .
C(6) C 0.9398(3) -0.5903(3) 0.9782(2) 0.0286(9) Uani 1.00 1 d . . .
C(7) C 1.0147(3) -0.6752(3) 1.0400(3) 0.0292(9) Uani 1.00 1 d . . .
C(8) C 0.8717(3) -0.5117(3) 0.8161(2) 0.0227(8) Uani 1.00 1 d . . .
C(9) C 0.7847(3) -0.4265(3) 0.6857(2) 0.0259(8) Uani 1.00 1 d . . .
C(10) C 0.7117(3) -0.3457(3) 0.7419(2) 0.0251(8) Uani 1.00 1 d . . .
C(11) C 0.6078(3) -0.2402(3) 0.7195(2) 0.0242(8) Uani 1.00 1 d . . .
C(12) C 0.5504(3) -0.1631(3) 0.7838(2) 0.0273(8) Uani 1.00 1 d . . .
C(13) C 0.4513(3) -0.0651(3) 0.7630(2) 0.0265(8) Uani 1.00 1 d . . .
C(14) C 0.4044(3) -0.0405(3) 0.6783(2) 0.0237(8) Uani 1.00 1 d . . .
C(15) C 0.2984(3) 0.0644(3) 0.6567(2) 0.0254(8) Uani 1.00 1 d . . .
C(16) C 0.2541(3) 0.0893(3) 0.5636(2) 0.0247(8) Uani 1.00 1 d . . .
C(17) C 0.1559(3) 0.1904(3) 0.5415(2) 0.0267(8) Uani 1.00 1 d . . .
C(18) C 0.1092(3) 0.2138(3) 0.4571(2) 0.0238(8) Uani 1.00 1 d . . .
C(19) C 0.1645(3) 0.1345(3) 0.3941(2) 0.0255(8) Uani 1.00 1 d . . .
C(20) C 0.2623(3) 0.0362(3) 0.4157(2) 0.0257(8) Uani 1.00 1 d . . .
C(21) C 0.3095(3) 0.0118(3) 0.5001(2) 0.0232(8) Uani 1.00 1 d . . .
C(22) C 0.4173(3) -0.0930(3) 0.5207(2) 0.0269(8) Uani 1.00 1 d . . .
C(23) C 0.4625(3) -0.1172(3) 0.6129(2) 0.0237(8) Uani 1.00 1 d . . .
C(24) C 0.5613(3) -0.2165(3) 0.6350(2) 0.0257(8) Uani 1.00 1 d . . .
C(25) C 0.0050(3) 0.3195(3) 0.4338(2) 0.0260(8) Uani 1.00 1 d . . .
C(26) C -0.0568(3) 0.4076(3) 0.4843(2) 0.0251(8) Uani 1.00 1 d . . .
C(27) C -0.1617(3) 0.4810(3) 0.3635(2) 0.0249(8) Uani 1.00 1 d . . .
C(28) C -0.2518(3) 0.5631(3) 0.3024(2) 0.0242(8) Uani 1.00 1 d . . .
C(29) C -0.3327(3) 0.6650(3) 0.3331(2) 0.0277(8) Uani 1.00 1 d . . .
C(30) C -0.4153(3) 0.7456(3) 0.2764(2) 0.0288(9) Uani 1.00 1 d . . .
C(31) C -0.4194(3) 0.7269(3) 0.1876(2) 0.0250(8) Uani 1.00 1 d . . .
C(32) C -0.3413(3) 0.6255(3) 0.1568(3) 0.0311(9) Uani 1.00 1 d . . .
C(33) C -0.2586(3) 0.5450(3) 0.2143(3) 0.0288(9) Uani 1.00 1 d . . .
C(34) C -0.5093(3) 0.8196(3) 0.1285(3) 0.0313(9) Uani 1.00 1 d . . .
C(35) C 1.3483(3) -0.3406(3) 0.9697(3) 0.0287(9) Uani 1.00 1 d . . .
C(36) C 1.2644(3) -0.2458(3) 0.9063(2) 0.0241(8) Uani 1.00 1 d . . .
C(37) C 1.2687(3) -0.2606(3) 0.8141(2) 0.0282(9) Uani 1.00 1 d . . .
C(38) C 1.1908(3) -0.1765(3) 0.7547(2) 0.0271(8) Uani 1.00 1 d . . .
C(39) C 1.1082(3) -0.0756(3) 0.7863(2) 0.0246(8) Uani 1.00 1 d . . .
C(40) C 1.1071(3) -0.0609(3) 0.8781(2) 0.0279(9) Uani 1.00 1 d . . .
C(41) C 1.1849(3) -0.1460(3) 0.9383(3) 0.0304(9) Uani 1.00 1 d . . .
C(42) C 1.0226(3) 0.0095(3) 0.7229(2) 0.0251(8) Uani 1.00 1 d . . .
C(43) C 0.9239(3) 0.0866(3) 0.5982(2) 0.0247(8) Uani 1.00 1 d . . .
C(44) C 0.8596(3) 0.1722(3) 0.6502(2) 0.0246(8) Uani 1.00 1 d . . .
C(45) C 0.7544(3) 0.2772(3) 0.6282(2) 0.0250(8) Uani 1.00 1 d . . .
C(46) C 0.6988(3) 0.3557(3) 0.6911(2) 0.0269(8) Uani 1.00 1 d . . .
C(47) C 0.5990(3) 0.4533(3) 0.6711(2) 0.0245(8) Uani 1.00 1 d . . .
C(48) C 0.5503(3) 0.4769(3) 0.5867(2) 0.0233(8) Uani 1.00 1 d . . .
C(49) C 0.5579(3) 0.4185(3) 0.4332(2) 0.0242(8) Uani 1.00 1 d . . .
C(50) C 0.6055(3) 0.3978(3) 0.5237(2) 0.0244(8) Uani 1.00 1 d . . .
C(51) C 0.7055(3) 0.2992(3) 0.5454(2) 0.0232(8) Uani 1.00 1 d . . .
H(1) H 1.1830 -0.8443 0.8848 0.038 Uani 1.00 1 c R . .
H(2) H 1.0564 -0.6999 0.7802 0.038 Uani 1.00 1 c R . .
H(3) H 0.8782 -0.5255 1.0021 0.038 Uani 1.00 1 c R . .
H(4) H 1.0048 -0.6692 1.1060 0.038 Uani 1.00 1 c R . .
H(5) H 0.7734 -0.4181 0.6212 0.035 Uani 1.00 1 c R . .
H(6) H 0.5803 -0.1786 0.8423 0.035 Uani 1.00 1 c R . .
H(7) H 0.4143 -0.0136 0.8070 0.037 Uani 1.00 1 c R . .
H(8) H 0.1208 0.2433 0.5842 0.029 Uani 1.00 1 c R . .
H(9) H 0.1337 0.1492 0.3362 0.037 Uani 1.00 1 c R . .
H(10) H 0.2984 -0.0161 0.3723 0.040 Uani 1.00 1 c R . .
H(11) H 0.5976 -0.2689 0.5918 0.034 Uani 1.00 1 c R . .
H(12) H -0.0361 0.4062 0.5434 0.035 Uani 1.00 1 c R . .
H(13) H -0.3303 0.6784 0.3934 0.038 Uani 1.00 1 c R . .
H(14) H -0.4698 0.8143 0.2978 0.033 Uani 1.00 1 c R . .
H(15) H -0.3447 0.6117 0.0969 0.040 Uani 1.00 1 c R . .
H(16) H -0.2052 0.4758 0.1933 0.036 Uani 1.00 1 c R . .
H(17) H 1.3249 -0.3284 0.7919 0.038 Uani 1.00 1 c R . .
H(18) H 1.1932 -0.1870 0.6917 0.039 Uani 1.00 1 c R . .
H(19) H 1.0529 0.0078 0.8998 0.035 Uani 1.00 1 c R . .
H(20) H 1.1836 -0.1357 1.0010 0.040 Uani 1.00 1 c R . .
H(21) H 0.9059 0.0903 0.5373 0.035 Uani 1.00 1 c R . .
H(22) H 0.7305 0.3414 0.7484 0.033 Uani 1.00 1 c R . .
H(23) H 0.5628 0.5053 0.7147 0.035 Uani 1.00 1 c R . .
H(24) H 0.7410 0.2460 0.5029 0.038 Uani 1.00 1 c R . .

loop_
_atom_site_aniso_label
_atom_site_aniso_U_11
_atom_site_aniso_U_22
_atom_site_aniso_U_33
_atom_site_aniso_U_12
_atom_site_aniso_U_13
_atom_site_aniso_U_23
S(1) 0.0230(5) 0.0314(5) 0.0261(5) -0.0012(4) -0.0083(4) -0.0107(4)
S(2) 0.0222(5) 0.0296(5) 0.0250(5) -0.0023(4) -0.0074(4) -0.0110(4)
S(3) 0.0230(5) 0.0294(5) 0.0259(5) -0.0007(4) -0.0083(4) -0.0112(4)
F(1) 0.0241(13) 0.0540(15) 0.0443(15) -0.0098(12) -0.0155(11) -0.0053(12)
F(2) 0.0609(18) 0.0298(13) 0.0464(16) -0.0011(12) -0.0317(14) -0.0101(11)
F(3) 0.0348(14) 0.0449(14) 0.0264(13) -0.0070(11) -0.0096(11) -0.0046(10)
F(4) 0.0571(18) 0.0451(15) 0.0429(15) -0.0115(13) -0.0303(13) -0.0105(12)
F(5) 0.0495(16) 0.0303(12) 0.0392(14) -0.0115(12) -0.0211(12) -0.0037(10)
F(6) 0.0214(14) 0.0724(19) 0.0486(17) -0.0014(13) -0.0063(12) 0.0116(13)
F(7) 0.0240(13) 0.0445(14) 0.0470(15) -0.0091(11) -0.0132(11) -0.0006(11)
F(8) 0.0496(16) 0.0299(13) 0.0541(16) -0.0107(12) -0.0287(13) -0.0038(11)
F(9) 0.0458(16) 0.0512(15) 0.0224(13) -0.0011(13) -0.0127(11) -0.0094(10)
O(1) 0.0265(15) 0.0330(14) 0.0269(15) -0.0021(12) -0.0086(12) -0.0130(12)
O(2) 0.0332(17) 0.0343(15) 0.0258(15) 0.0006(13) -0.0094(13) -0.0146(12)
O(3) 0.0265(15) 0.0318(14) 0.0270(15) 0.0020(12) -0.0080(12) -0.0151(12)
N(1) 0.0237(18) 0.0343(18) 0.0245(18) -0.0100(15) -0.0052(14) -0.0080(14)
N(2) 0.0227(18) 0.0275(17) 0.0267(18) -0.0048(14) -0.0074(14) -0.0063(13)
N(3) 0.0253(18) 0.0270(17) 0.0251(18) -0.0097(14) -0.0083(14) -0.0051(13)
C(1) 0.030(2) 0.031(2) 0.026(2) -0.0071(19) -0.0061(18) -0.0102(17)
C(2) 0.022(2) 0.030(2) 0.027(2) -0.0077(18) -0.0086(17) -0.0066(16)
C(3) 0.019(2) 0.035(2) 0.034(2) -0.0021(18) -0.0059(17) -0.0183(18)
C(4) 0.025(2) 0.033(2) 0.027(2) -0.0062(18) -0.0053(17) -0.0139(17)
C(5) 0.019(2) 0.030(2) 0.027(2) -0.0079(17) -0.0061(17) -0.0061(16)
C(6) 0.021(2) 0.031(2) 0.029(2) -0.0008(18) -0.0039(17) -0.0135(17)
C(7) 0.022(2) 0.038(2) 0.027(2) -0.0034(18) -0.0072(17) -0.0137(18)
C(8) 0.016(2) 0.0253(19) 0.025(2) -0.0029(16) -0.0026(15) -0.0111(15)
C(9) 0.019(2) 0.030(2) 0.028(2) -0.0039(17) -0.0050(17) -0.0126(16)
C(10) 0.020(2) 0.031(2) 0.025(2) -0.0067(17) -0.0087(16) -0.0068(16)
C(11) 0.0134(19) 0.028(2) 0.028(2) -0.0027(16) -0.0025(16) -0.0087(16)
C(12) 0.026(2) 0.032(2) 0.024(2) -0.0050(18) -0.0088(17) -0.0101(16)
C(13) 0.020(2) 0.037(2) 0.026(2) -0.0076(18) -0.0036(16) -0.0144(17)
C(14) 0.017(2) 0.027(2) 0.025(2) -0.0048(16) -0.0020(16) -0.0094(16)
C(15) 0.023(2) 0.029(2) 0.025(2) -0.0084(17) -0.0032(16) -0.0108(16)
C(16) 0.020(2) 0.033(2) 0.022(2) -0.0078(17) -0.0036(16) -0.0092(16)
C(17) 0.023(2) 0.029(2) 0.027(2) -0.0077(18) -0.0010(17) -0.0116(16)
C(18) 0.019(2) 0.027(2) 0.027(2) -0.0075(16) -0.0048(16) -0.0081(16)
C(19) 0.020(2) 0.033(2) 0.023(2) -0.0071(17) -0.0041(16) -0.0100(16)
C(20) 0.021(2) 0.030(2) 0.027(2) -0.0070(17) -0.0033(17) -0.0122(16)
C(21) 0.021(2) 0.0267(19) 0.022(2) -0.0069(17) -0.0049(16) -0.0069(15)
C(22) 0.027(2) 0.031(2) 0.026(2) -0.0097(18) -0.0035(17) -0.0123(17)
C(23) 0.019(2) 0.027(2) 0.024(2) -0.0072(17) -0.0031(16) -0.0081(16)
C(24) 0.024(2) 0.029(2) 0.026(2) -0.0111(18) 0.0009(17) -0.0113(16)
C(25) 0.021(2) 0.032(2) 0.026(2) -0.0087(17) -0.0025(16) -0.0085(16)
C(26) 0.020(2) 0.029(2) 0.027(2) -0.0051(17) -0.0079(16) -0.0086(16)
C(27) 0.017(2) 0.030(2) 0.024(2) -0.0040(17) -0.0013(16) -0.0116(16)
C(28) 0.019(2) 0.029(2) 0.025(2) -0.0061(17) -0.0046(16) -0.0088(16)
C(29) 0.027(2) 0.031(2) 0.025(2) -0.0049(18) -0.0086(17) -0.0103(16)
C(30) 0.026(2) 0.029(2) 0.029(2) -0.0031(18) -0.0060(18) -0.0128(17)
C(31) 0.024(2) 0.026(2) 0.025(2) -0.0070(17) -0.0071(17) -0.0048(16)
C(32) 0.030(2) 0.035(2) 0.030(2) -0.0074(19) -0.0072(18) -0.0136(18)
C(33) 0.022(2) 0.026(2) 0.034(2) -0.0009(17) -0.0055(18) -0.0110(17)
C(34) 0.026(2) 0.039(2) 0.030(2) -0.011(2) -0.0057(18) -0.0095(18)
C(35) 0.025(2) 0.035(2) 0.030(2) -0.0080(18) -0.0087(18) -0.0124(17)
C(36) 0.018(2) 0.0251(19) 0.028(2) -0.0065(17) -0.0037(16) -0.0071(16)
C(37) 0.022(2) 0.032(2) 0.029(2) -0.0024(18) -0.0061(17) -0.0141(17)
C(38) 0.026(2) 0.033(2) 0.024(2) -0.0074(18) -0.0068(17) -0.0100(17)
C(39) 0.018(2) 0.028(2) 0.027(2) -0.0054(17) -0.0052(16) -0.0090(16)
C(40) 0.026(2) 0.026(2) 0.029(2) -0.0027(17) -0.0089(18) -0.0085(16)
C(41) 0.030(2) 0.036(2) 0.028(2) -0.0079(19) -0.0101(18) -0.0124(18)
C(42) 0.021(2) 0.028(2) 0.029(2) -0.0092(17) -0.0027(17) -0.0102(16)
C(43) 0.022(2) 0.029(2) 0.024(2) -0.0059(17) -0.0076(16) -0.0081(16)
C(44) 0.019(2) 0.031(2) 0.025(2) -0.0086(17) -0.0049(16) -0.0079(16)
C(45) 0.018(2) 0.030(2) 0.025(2) -0.0084(17) -0.0021(16) -0.0052(16)
C(46) 0.023(2) 0.038(2) 0.022(2) -0.0087(18) -0.0047(16) -0.0136(17)
C(47) 0.026(2) 0.028(2) 0.021(2) -0.0075(17) -0.0045(16) -0.0092(15)
C(48) 0.022(2) 0.030(2) 0.0184(19) -0.0098(17) -0.0031(16) -0.0053(15)
C(49) 0.020(2) 0.031(2) 0.022(2) -0.0077(17) -0.0011(16) -0.0102(16)
C(50) 0.019(2) 0.027(2) 0.028(2) -0.0065(17) -0.0040(16) -0.0093(16)
C(51) 0.025(2) 0.025(2) 0.021(2) -0.0080(17) -0.0058(16) -0.0065(15)
H(1) 0.0315 0.0315 0.0315 0.0000 0.0000 0.0000
H(2) 0.0311 0.0311 0.0311 0.0000 0.0000 0.0000
H(3) 0.0310 0.0310 0.0310 0.0000 0.0000 0.0000
H(4) 0.0312 0.0312 0.0312 0.0000 0.0000 0.0000
H(5) 0.0286 0.0286 0.0286 0.0000 0.0000 0.0000
H(6) 0.0284 0.0284 0.0284 0.0000 0.0000 0.0000
H(7) 0.0304 0.0304 0.0304 0.0000 0.0000 0.0000
H(8) 0.0236 0.0236 0.0236 0.0000 0.0000 0.0000
H(9) 0.0304 0.0304 0.0304 0.0000 0.0000 0.0000
H(10) 0.0328 0.0328 0.0328 0.0000 0.0000 0.0000
H(11) 0.0282 0.0282 0.0282 0.0000 0.0000 0.0000
H(12) 0.0286 0.0286 0.0286 0.0000 0.0000 0.0000
H(13) 0.0311 0.0311 0.0311 0.0000 0.0000 0.0000
H(14) 0.0273 0.0273 0.0273 0.0000 0.0000 0.0000
H(15) 0.0329 0.0329 0.0329 0.0000 0.0000 0.0000
H(16) 0.0297 0.0297 0.0297 0.0000 0.0000 0.0000
H(17) 0.0309 0.0309 0.0309 0.0000 0.0000 0.0000
H(18) 0.0320 0.0320 0.0320 0.0000 0.0000 0.0000
H(19) 0.0286 0.0286 0.0286 0.0000 0.0000 0.0000
H(20) 0.0326 0.0326 0.0326 0.0000 0.0000 0.0000
H(21) 0.0288 0.0288 0.0288 0.0000 0.0000 0.0000
H(22) 0.0274 0.0274 0.0274 0.0000 0.0000 0.0000
H(23) 0.0291 0.0291 0.0291 0.0000 0.0000 0.0000
H(24) 0.0313 0.0313 0.0313 0.0000 0.0000 0.0000

loop_
_atom_type_symbol
_atom_type_description
_atom_type_scat_dispersion_real
_atom_type_scat_dispersion_imag
_atom_type_scat_source
C C 0.003 0.002
;
International Tables for Crystallography
(1992, Vol. C, Tables 4.2.6.8 and 6.1.1.4)
;
H H 0.000 0.000
;
International Tables for Crystallography
(1992, Vol. C, Table 6.1.1.4)
;
F F 0.017 0.010
;
International Tables for Crystallography
(1992, Vol. C, Tables 4.2.6.8 and 6.1.1.4)
;
O O 0.011 0.006
;
International Tables for Crystallography
(1992, Vol. C, Tables 4.2.6.8 and 6.1.1.4)
;
N N 0.006 0.003
;
International Tables for Crystallography
(1992, Vol. C, Tables 4.2.6.8 and 6.1.1.4)
;
S S 0.125 0.123
;
International Tables for Crystallography
(1992, Vol. C, Tables 4.2.6.8 and 6.1.1.4)
;

loop_
_geom_angle_atom_site_label_1
_geom_angle_atom_site_label_2
_geom_angle_atom_site_label_3
_geom_angle
_geom_angle_publ_flag
_geom_angle_site_symmetry_1
_geom_angle_site_symmetry_2
_geom_angle_site_symmetry_3
C(8) S(1) C(10) 90.20(19) yes . . .
C(25) S(2) C(27) 90.0(2) yes . . .
C(42) S(3) C(44) 90.0(2) yes . . .
C(8) N(1) C(9) 110.2(3) yes . . .
C(26) N(2) C(27) 111.7(3) yes . . .
C(42) N(3) C(43) 110.7(3) yes . . .
F(1) C(1) F(2) 107.4(2) yes . . .
F(1) C(1) F(3) 105.6(4) yes . . .
F(1) C(1) C(2) 112.3(3) yes . . .
F(2) C(1) F(3) 106.3(3) yes . . .
F(2) C(1) C(2) 112.5(4) yes . . .
F(3) C(1) C(2) 112.3(2) yes . . .
C(1) C(2) C(3) 118.3(3) yes . . .
C(1) C(2) C(7) 120.4(3) yes . . .
C(3) C(2) C(7) 121.3(3) yes . . .
C(2) C(3) C(4) 119.4(3) yes . . .
C(3) C(4) C(5) 120.1(4) yes . . .
C(4) C(5) C(6) 119.4(3) yes . . .
C(4) C(5) C(8) 119.2(3) yes . . .
C(6) C(5) C(8) 121.4(3) yes . . .
C(5) C(6) C(7) 120.6(3) yes . . .
C(2) C(7) C(6) 119.1(4) yes . . .
S(1) C(8) N(1) 114.0(2) yes . . .
S(1) C(8) C(5) 121.6(3) yes . . .
N(1) C(8) C(5) 124.4(3) yes . . .
N(1) C(9) C(10) 117.4(3) yes . . .
S(1) C(10) C(9) 108.1(2) yes . . .
S(1) C(10) C(11) 122.2(3) yes . . .
C(9) C(10) C(11) 129.7(4) yes . . .
C(10) C(11) C(12) 121.2(3) yes . . .
C(10) C(11) C(24) 120.2(3) yes . . .
C(12) C(11) C(24) 118.6(3) yes . . .
C(11) C(12) C(13) 120.7(4) yes . . .
C(12) C(13) C(14) 121.0(3) yes . . .
C(13) C(14) C(15) 120.6(3) yes . . .
C(13) C(14) C(23) 118.4(3) yes . . .
C(15) C(14) C(23) 120.9(3) yes . . .
O(1) C(15) C(14) 120.5(3) yes . . .
O(1) C(15) C(16) 120.6(3) yes . . .
C(14) C(15) C(16) 118.8(3) yes . . .
C(15) C(16) C(17) 119.0(3) yes . . .
C(15) C(16) C(21) 120.2(3) yes . . .
C(17) C(16) C(21) 120.8(4) yes . . .
C(16) C(17) C(18) 120.2(3) yes . . .
C(17) C(18) C(19) 118.6(3) yes . . .
C(17) C(18) C(25) 120.6(3) yes . . .
C(19) C(18) C(25) 120.8(3) yes . . .
C(18) C(19) C(20) 120.7(4) yes . . .
C(19) C(20) C(21) 121.2(3) yes . . .
C(16) C(21) C(20) 118.5(3) yes . . .
C(16) C(21) C(22) 121.1(3) yes . . .
C(20) C(21) C(22) 120.4(3) yes . . .
O(2) C(22) C(21) 120.8(4) yes . . .
O(2) C(22) C(23) 120.5(3) yes . . .
C(21) C(22) C(23) 118.6(3) yes . . .
C(14) C(23) C(22) 120.2(2) yes . . .
C(14) C(23) C(24) 120.2(4) yes . . .
C(22) C(23) C(24) 119.6(3) yes . . .
C(11) C(24) C(23) 120.9(3) yes . . .
S(2) C(25) C(18) 122.7(3) yes . . .
S(2) C(25) C(26) 108.7(2) yes . . .
C(18) C(25) C(26) 128.7(4) yes . . .
N(2) C(26) C(25) 116.1(4) yes . . .
S(2) C(27) N(2) 113.4(2) yes . . .
S(2) C(27) C(28) 121.8(3) yes . . .
N(2) C(27) C(28) 124.7(3) yes . . .
C(27) C(28) C(29) 118.7(4) yes . . .
C(27) C(28) C(33) 122.9(3) yes . . .
C(29) C(28) C(33) 118.5(3) yes . . .
C(28) C(29) C(30) 120.5(4) yes . . .
C(29) C(30) C(31) 120.3(3) yes . . .
C(30) C(31) C(32) 120.1(3) yes . . .
C(30) C(31) C(34) 117.3(3) yes . . .
C(32) C(31) C(34) 122.6(4) yes . . .
C(31) C(32) C(33) 119.2(4) yes . . .
C(28) C(33) C(32) 121.5(3) yes . . .
F(4) C(34) F(5) 105.8(3) yes . . .
F(4) C(34) F(6) 106.5(4) yes . . .
F(4) C(34) C(31) 113.1(3) yes . . .
F(5) C(34) F(6) 105.6(3) yes . . .
F(5) C(34) C(31) 112.6(4) yes . . .
F(6) C(34) C(31) 112.5(3) yes . . .
F(7) C(35) F(8) 105.4(2) yes . . .
F(7) C(35) F(9) 106.3(4) yes . . .
F(7) C(35) C(36) 112.3(3) yes . . .
F(8) C(35) F(9) 106.5(3) yes . . .
F(8) C(35) C(36) 112.0(4) yes . . .
F(9) C(35) C(36) 113.6(2) yes . . .
C(35) C(36) C(37) 118.1(3) yes . . .
C(35) C(36) C(41) 121.4(4) yes . . .
C(37) C(36) C(41) 120.6(3) yes . . .
C(36) C(37) C(38) 119.7(3) yes . . .
C(37) C(38) C(39) 120.7(4) yes . . .
C(38) C(39) C(40) 118.9(3) yes . . .
C(38) C(39) C(42) 119.0(4) yes . . .
C(40) C(39) C(42) 122.0(3) yes . . .
C(39) C(40) C(41) 120.4(3) yes . . .
C(36) C(41) C(40) 119.7(4) yes . . .
S(3) C(42) N(3) 113.9(2) yes . . .
S(3) C(42) C(39) 122.0(3) yes . . .
N(3) C(42) C(39) 124.0(3) yes . . .
N(3) C(43) C(44) 116.7(4) yes . . .
S(3) C(44) C(43) 108.7(2) yes . . .
S(3) C(44) C(45) 122.2(3) yes . . .
C(43) C(44) C(45) 129.1(4) yes . . .
C(44) C(45) C(46) 121.1(3) yes . . .
C(44) C(45) C(51) 120.4(3) yes . . .
C(46) C(45) C(51) 118.4(3) yes . . .
C(45) C(46) C(47) 121.1(4) yes . . .
C(46) C(47) C(48) 120.7(3) yes . . .
C(47) C(48) C(49) 120.0(3) yes . . 2_666
C(47) C(48) C(50) 118.3(3) yes . . .
C(49) C(48) C(50) 121.7(3) yes 2_666 . .
O(3) C(49) C(48) 121.2(3) yes . . 2_666
O(3) C(49) C(50) 121.1(3) yes . . .
C(48) C(49) C(50) 117.7(3) yes 2_666 . .
C(48) C(50) C(49) 120.6(3) yes . . .
C(48) C(50) C(51) 120.3(4) yes . . .
C(49) C(50) C(51) 119.1(3) yes . . .
C(45) C(51) C(50) 121.2(3) yes . . .
C(2) C(3) H(1) 120.3 no . . .
C(4) C(3) H(1) 120.3 no . . .
C(3) C(4) H(2) 119.9 no . . .
C(5) C(4) H(2) 119.9 no . . .
C(5) C(6) H(3) 119.7 no . . .
C(7) C(6) H(3) 119.7 no . . .
C(2) C(7) H(4) 120.4 no . . .
C(6) C(7) H(4) 120.4 no . . .
N(1) C(9) H(5) 121.3 no . . .
C(10) C(9) H(5) 121.3 no . . .
C(11) C(12) H(6) 119.6 no . . .
C(13) C(12) H(6) 119.6 no . . .
C(12) C(13) H(7) 119.5 no . . .
C(14) C(13) H(7) 119.5 no . . .
C(16) C(17) H(8) 119.9 no . . .
C(18) C(17) H(8) 119.9 no . . .
C(18) C(19) H(9) 119.7 no . . .
C(20) C(19) H(9) 119.7 no . . .
C(19) C(20) H(10) 119.4 no . . .
C(21) C(20) H(10) 119.4 no . . .
C(11) C(24) H(11) 119.5 no . . .
C(23) C(24) H(11) 119.5 no . . .
N(2) C(26) H(12) 121.9 no . . .
C(25) C(26) H(12) 121.9 no . . .
C(28) C(29) H(13) 119.8 no . . .
C(30) C(29) H(13) 119.8 no . . .
C(29) C(30) H(14) 119.9 no . . .
C(31) C(30) H(14) 119.9 no . . .
C(31) C(32) H(15) 120.4 no . . .
C(33) C(32) H(15) 120.4 no . . .
C(28) C(33) H(16) 119.2 no . . .
C(32) C(33) H(16) 119.3 no . . .
C(36) C(37) H(17) 120.2 no . . .
C(38) C(37) H(17) 120.1 no . . .
C(37) C(38) H(18) 119.7 no . . .
C(39) C(38) H(18) 119.7 no . . .
C(39) C(40) H(19) 119.8 no . . .
C(41) C(40) H(19) 119.8 no . . .
C(36) C(41) H(20) 120.1 no . . .
C(40) C(41) H(20) 120.1 no . . .
N(3) C(43) H(21) 121.6 no . . .
C(44) C(43) H(21) 121.6 no . . .
C(45) C(46) H(22) 119.5 no . . .
C(47) C(46) H(22) 119.5 no . . .
C(46) C(47) H(23) 119.6 no . . .
C(48) C(47) H(23) 119.6 no . . .
C(45) C(51) H(24) 119.4 no . . .
C(50) C(51) H(24) 119.4 no . . .

loop_
_geom_bond_atom_site_label_1
_geom_bond_atom_site_label_2
_geom_bond_distance
_geom_bond_publ_flag
_geom_bond_site_symmetry_1
_geom_bond_site_symmetry_2
S(1) C(8) 1.735(3) yes . .
S(1) C(10) 1.728(4) yes . .
S(2) C(25) 1.724(4) yes . .
S(2) C(27) 1.744(3) yes . .
S(3) C(42) 1.732(3) yes . .
S(3) C(44) 1.729(4) yes . .
F(1) C(1) 1.334(5) yes . .
F(2) C(1) 1.336(5) yes . .
F(3) C(1) 1.354(4) yes . .
F(4) C(34) 1.344(5) yes . .
F(5) C(34) 1.339(5) yes . .
F(6) C(34) 1.331(4) yes . .
F(7) C(35) 1.348(5) yes . .
F(8) C(35) 1.342(5) yes . .
F(9) C(35) 1.334(4) yes . .
O(1) C(15) 1.237(5) yes . .
O(2) C(22) 1.229(5) yes . .
O(3) C(49) 1.225(5) yes . .
N(1) C(8) 1.323(5) yes . .
N(1) C(9) 1.363(4) yes . .
N(2) C(26) 1.360(4) yes . .
N(2) C(27) 1.308(6) yes . .
N(3) C(42) 1.322(6) yes . .
N(3) C(43) 1.364(4) yes . .
C(1) C(2) 1.505(5) yes . .
C(2) C(3) 1.380(6) yes . .
C(2) C(7) 1.387(5) yes . .
C(3) C(4) 1.391(5) yes . .
C(4) C(5) 1.398(5) yes . .
C(5) C(6) 1.392(6) yes . .
C(5) C(8) 1.472(5) yes . .
C(6) C(7) 1.385(5) yes . .
C(9) C(10) 1.373(5) yes . .
C(10) C(11) 1.466(4) yes . .
C(11) C(12) 1.405(5) yes . .
C(11) C(24) 1.392(6) yes . .
C(12) C(13) 1.379(4) yes . .
C(13) C(14) 1.395(6) yes . .
C(14) C(15) 1.474(4) yes . .
C(14) C(23) 1.412(5) yes . .
C(15) C(16) 1.490(6) yes . .
C(16) C(17) 1.398(4) yes . .
C(16) C(21) 1.400(5) yes . .
C(17) C(18) 1.393(6) yes . .
C(18) C(19) 1.412(6) yes . .
C(18) C(25) 1.471(4) yes . .
C(19) C(20) 1.375(4) yes . .
C(20) C(21) 1.393(6) yes . .
C(21) C(22) 1.482(4) yes . .
C(22) C(23) 1.486(6) yes . .
C(23) C(24) 1.389(4) yes . .
C(25) C(26) 1.379(5) yes . .
C(27) C(28) 1.472(5) yes . .
C(28) C(29) 1.403(5) yes . .
C(28) C(33) 1.392(6) yes . .
C(29) C(30) 1.374(5) yes . .
C(30) C(31) 1.393(6) yes . .
C(31) C(32) 1.391(5) yes . .
C(31) C(34) 1.495(5) yes . .
C(32) C(33) 1.381(5) yes . .
C(35) C(36) 1.501(5) yes . .
C(36) C(37) 1.386(6) yes . .
C(36) C(41) 1.386(5) yes . .
C(37) C(38) 1.380(5) yes . .
C(38) C(39) 1.402(5) yes . .
C(39) C(40) 1.392(6) yes . .
C(39) C(42) 1.470(5) yes . .
C(40) C(41) 1.390(5) yes . .
C(43) C(44) 1.369(5) yes . .
C(44) C(45) 1.470(4) yes . .
C(45) C(46) 1.403(6) yes . .
C(45) C(51) 1.390(6) yes . .
C(46) C(47) 1.379(4) yes . .
C(47) C(48) 1.406(6) yes . .
C(48) C(49) 1.482(4) yes . 2_666
C(48) C(50) 1.409(5) yes . .
C(49) C(50) 1.490(6) yes . .
C(50) C(51) 1.392(4) yes . .
C(3) H(1) 0.950 no . .
C(4) H(2) 0.950 no . .
C(6) H(3) 0.950 no . .
C(7) H(4) 0.950 no . .
C(9) H(5) 0.950 no . .
C(12) H(6) 0.950 no . .
C(13) H(7) 0.950 no . .
C(17) H(8) 0.950 no . .
C(19) H(9) 0.950 no . .
C(20) H(10) 0.950 no . .
C(24) H(11) 0.950 no . .
C(26) H(12) 0.950 no . .
C(29) H(13) 0.950 no . .
C(30) H(14) 0.950 no . .
C(32) H(15) 0.950 no . .
C(33) H(16) 0.950 no . .
C(37) H(17) 0.950 no . .
C(38) H(18) 0.950 no . .
C(40) H(19) 0.950 no . .
C(41) H(20) 0.950 no . .
C(43) H(21) 0.950 no . .
C(46) H(22) 0.950 no . .
C(47) H(23) 0.950 no . .
C(51) H(24) 0.950 no . .

loop_
_geom_contact_atom_site_label_1
_geom_contact_atom_site_label_2
_geom_contact_distance
_geom_contact_publ_flag
_geom_contact_site_symmetry_1
_geom_contact_site_symmetry_2
S(1) F(1) 3.453(3) ? . 2_747
S(1) F(7) 3.342(2) ? . 1_455
S(1) F(8) 3.317(2) ? . 2_747
S(2) N(1) 3.580(4) ? . 2_656
S(3) F(2) 3.543(2) ? . 2_747
S(3) F(6) 3.381(3) ? . 2_566
F(1) S(1) 3.453(3) ? . 2_747
F(1) F(4) 2.889(3) ? . 2_656
F(1) F(5) 3.169(2) ? . 1_736
F(1) F(5) 2.861(3) ? . 2_656
F(1) C(12) 3.434(6) ? . 2_747
F(1) C(34) 3.260(4) ? . 2_656
F(2) S(3) 3.543(2) ? . 2_747
F(2) F(4) 3.532(3) ? . 1_736
F(2) F(5) 3.463(4) ? . 1_736
F(2) F(6) 2.938(3) ? . 1_736
F(2) C(34) 3.577(4) ? . 1_736
F(2) C(41) 3.462(6) ? . 1_545
F(3) N(3) 3.361(3) ? . 2_747
F(3) C(19) 3.412(5) ? . 1_646
F(3) C(39) 3.250(5) ? . 2_747
F(3) C(42) 3.090(5) ? . 2_747
F(4) F(1) 2.889(3) ? . 2_656
F(4) F(2) 3.532(3) ? . 1_374
F(4) F(7) 2.840(4) ? . 1_364
F(4) F(9) 3.174(4) ? . 1_364
F(4) C(12) 3.550(4) ? . 1_464
F(4) C(35) 3.504(6) ? . 1_364
F(5) F(1) 3.169(2) ? . 1_374
F(5) F(1) 2.861(3) ? . 2_656
F(5) F(2) 3.463(4) ? . 1_374
F(5) F(5) 3.123(3) ? . 2_475
F(5) C(13) 3.370(6) ? . 2_566
F(6) S(3) 3.381(3) ? . 2_566
F(6) F(2) 2.938(3) ? . 1_374
F(6) C(44) 3.269(4) ? . 2_566
F(6) C(45) 3.164(4) ? . 2_566
F(6) C(46) 3.100(5) ? . 2_566
F(7) S(1) 3.342(2) ? . 1_655
F(7) F(4) 2.840(4) ? . 1_746
F(7) F(8) 2.979(2) ? . 2_847
F(7) C(10) 3.537(4) ? . 1_655
F(7) C(11) 3.398(4) ? . 1_655
F(7) C(12) 3.104(4) ? . 1_655
F(8) S(1) 3.317(2) ? . 2_747
F(8) F(7) 2.979(2) ? . 2_847
F(8) F(8) 3.551(4) ? . 2_847
F(8) C(6) 3.324(5) ? . 2_747
F(8) C(32) 3.452(6) ? . 2_656
F(9) F(4) 3.174(4) ? . 1_746
F(9) C(5) 3.585(5) ? . 2_747
F(9) C(8) 3.466(5) ? . 2_747
F(9) C(46) 3.417(4) ? . 2_757
O(1) C(3) 3.080(5) ? . 1_465
O(1) C(4) 3.183(4) ? . 1_465
O(1) C(29) 3.161(6) ? . 2_566
O(1) C(30) 3.204(6) ? . 2_566
O(1) C(39) 3.515(5) ? . 1_455
O(1) C(40) 3.534(5) ? . 1_455
O(2) O(3) 3.207(3) ? . 2_656
O(2) C(14) 3.449(5) ? . 2_656
O(2) C(15) 3.390(5) ? . 2_656
O(2) C(29) 3.168(4) ? . 1_645
O(2) C(30) 3.026(5) ? . 1_645
O(2) C(49) 3.453(5) ? . 2_656
O(2) C(50) 3.593(5) ? . 2_656
O(2) C(51) 3.423(6) ? . 2_656
O(3) O(2) 3.207(3) ? . 2_656
O(3) C(22) 3.426(5) ? . 2_656
O(3) C(23) 3.511(5) ? . 2_656
O(3) C(24) 3.322(6) ? . 2_656
O(3) C(33) 3.530(5) ? . 1_655
O(3) C(37) 3.056(4) ? . 2_756
O(3) C(38) 3.183(4) ? . 2_756
N(1) S(2) 3.580(4) ? . 2_656
N(1) C(25) 3.507(5) ? . 2_656
N(1) C(26) 3.568(4) ? . 2_656
N(1) C(27) 3.587(5) ? . 2_656
N(1) C(46) 3.416(7) ? . 1_545
N(2) C(50) 3.541(6) ? . 1_455
N(2) C(51) 3.513(5) ? . 1_455
N(3) F(3) 3.361(3) ? . 2_747
N(3) C(16) 3.423(6) ? . 1_655
N(3) C(17) 3.435(6) ? . 1_655
N(3) C(19) 3.500(6) ? . 2_656
C(3) O(1) 3.080(5) ? . 1_645
C(4) O(1) 3.183(4) ? . 1_645
C(4) C(28) 3.524(6) ? . 2_656
C(5) F(9) 3.585(5) ? . 2_747
C(6) F(8) 3.324(5) ? . 2_747
C(6) C(6) 3.552(7) ? . 2_747
C(8) F(9) 3.466(5) ? . 2_747
C(9) C(18) 3.466(5) ? . 2_656
C(9) C(25) 3.274(6) ? . 2_656
C(9) C(26) 3.589(5) ? . 2_656
C(9) C(46) 3.429(7) ? . 1_545
C(9) C(47) 3.352(7) ? . 1_545
C(10) F(7) 3.537(4) ? . 1_455
C(10) C(18) 3.581(5) ? . 2_656
C(10) C(19) 3.553(6) ? . 2_656
C(11) F(7) 3.398(4) ? . 1_455
C(11) C(19) 3.429(6) ? . 2_656
C(11) C(20) 3.520(6) ? . 2_656
C(12) F(1) 3.434(6) ? . 2_747
C(12) F(4) 3.550(4) ? . 1_646
C(12) F(7) 3.104(4) ? . 1_455
C(13) F(5) 3.370(6) ? . 2_566
C(14) O(2) 3.449(5) ? . 2_656
C(14) C(22) 3.587(5) ? . 2_656
C(14) C(38) 3.527(6) ? . 1_455
C(15) O(2) 3.390(5) ? . 2_656
C(15) C(39) 3.388(6) ? . 1_455
C(15) C(42) 3.558(6) ? . 1_455
C(16) N(3) 3.423(6) ? . 1_455
C(16) C(24) 3.588(5) ? . 2_656
C(16) C(42) 3.441(5) ? . 1_455
C(17) N(3) 3.435(6) ? . 1_455
C(17) C(42) 3.529(5) ? . 1_455
C(17) C(43) 3.452(6) ? . 1_455
C(18) C(9) 3.466(5) ? . 2_656
C(18) C(10) 3.581(5) ? . 2_656
C(18) C(43) 3.274(5) ? . 1_455
C(19) F(3) 3.412(5) ? . 1_464
C(19) N(3) 3.500(6) ? . 2_656
C(19) C(10) 3.553(6) ? . 2_656
C(19) C(11) 3.429(6) ? . 2_656
C(19) C(43) 3.481(7) ? . 2_656
C(20) C(11) 3.520(6) ? . 2_656
C(20) C(43) 3.381(7) ? . 2_656
C(21) C(23) 3.429(6) ? . 2_656
C(21) C(24) 3.522(6) ? . 2_656
C(22) O(3) 3.426(5) ? . 2_656
C(22) C(14) 3.587(5) ? . 2_656
C(22) C(23) 3.508(6) ? . 2_656
C(23) O(3) 3.511(5) ? . 2_656
C(23) C(21) 3.429(6) ? . 2_656
C(23) C(22) 3.508(6) ? . 2_656
C(24) O(3) 3.322(6) ? . 2_656
C(24) C(16) 3.588(5) ? . 2_656
C(24) C(21) 3.522(6) ? . 2_656
C(25) N(1) 3.507(5) ? . 2_656
C(25) C(9) 3.274(6) ? . 2_656
C(25) C(44) 3.599(5) ? . 1_455
C(26) N(1) 3.568(4) ? . 2_656
C(26) C(9) 3.589(5) ? . 2_656
C(26) C(26) 3.457(7) ? . 2_566
C(26) C(45) 3.343(5) ? . 1_455
C(26) C(51) 3.551(6) ? . 1_455
C(27) N(1) 3.587(5) ? . 2_656
C(27) C(50) 3.478(5) ? . 1_455
C(27) C(51) 3.537(5) ? . 1_455
C(28) C(4) 3.524(6) ? . 2_656
C(28) C(49) 3.434(6) ? . 1_455
C(29) O(1) 3.161(6) ? . 2_566
C(29) O(2) 3.168(4) ? . 1_465
C(30) O(1) 3.204(6) ? . 2_566
C(30) O(2) 3.026(5) ? . 1_465
C(32) F(8) 3.452(6) ? . 2_656
C(33) O(3) 3.530(5) ? . 1_455
C(34) F(1) 3.260(4) ? . 2_656
C(34) F(2) 3.577(4) ? . 1_374
C(35) F(4) 3.504(6) ? . 1_746
C(37) O(3) 3.056(4) ? . 2_756
C(38) O(3) 3.183(4) ? . 2_756
C(38) C(14) 3.527(6) ? . 1_655
C(39) F(3) 3.250(5) ? . 2_747
C(39) O(1) 3.515(5) ? . 1_655
C(39) C(15) 3.388(6) ? . 1_655
C(40) O(1) 3.534(5) ? . 1_655
C(41) F(2) 3.462(6) ? . 1_565
C(42) F(3) 3.090(5) ? . 2_747
C(42) C(15) 3.558(6) ? . 1_655
C(42) C(16) 3.441(5) ? . 1_655
C(42) C(17) 3.529(5) ? . 1_655
C(43) C(17) 3.452(6) ? . 1_655
C(43) C(18) 3.274(5) ? . 1_655
C(43) C(19) 3.481(7) ? . 2_656
C(43) C(20) 3.381(7) ? . 2_656
C(44) F(6) 3.269(4) ? . 2_566
C(44) C(25) 3.599(5) ? . 1_655
C(45) F(6) 3.164(4) ? . 2_566
C(45) C(26) 3.343(5) ? . 1_655
C(46) F(6) 3.100(5) ? . 2_566
C(46) F(9) 3.417(4) ? . 2_757
C(46) N(1) 3.416(7) ? . 1_565
C(46) C(9) 3.429(7) ? . 1_565
C(47) C(9) 3.352(7) ? . 1_565
C(49) O(2) 3.453(5) ? . 2_656
C(49) C(28) 3.434(6) ? . 1_655
C(50) O(2) 3.593(5) ? . 2_656
C(50) N(2) 3.541(6) ? . 1_655
C(50) C(27) 3.478(5) ? . 1_655
C(51) O(2) 3.423(6) ? . 2_656
C(51) N(2) 3.513(5) ? . 1_655
C(51) C(26) 3.551(6) ? . 1_655
C(51) C(27) 3.537(5) ? . 1_655
S(1) H(4) 3.497 ? . 2_747
S(1) H(15) 3.397 ? . 1_646
S(2) H(4) 3.201 ? . 1_464
S(2) H(18) 3.359 ? . 2_656
S(2) H(24) 3.385 ? . 1_455
S(3) H(2) 3.384 ? . 1_565
S(3) H(8) 3.413 ? . 1_655
S(3) H(20) 3.380 ? . 2_757
F(1) H(6) 2.567 ? . 2_747
F(1) H(15) 3.456 ? . 2_656
F(2) H(19) 3.547 ? . 1_545
F(2) H(19) 3.432 ? . 2_747
F(2) H(20) 2.773 ? . 1_545
F(3) H(9) 2.517 ? . 1_646
F(4) H(6) 2.785 ? . 1_464
F(5) H(1) 3.504 ? . 2_656
F(5) H(6) 3.423 ? . 2_566
F(5) H(7) 2.616 ? . 2_566
F(6) H(10) 3.489 ? . 1_465
F(6) H(22) 3.049 ? . 2_566
F(7) H(6) 2.915 ? . 1_655
F(7) H(15) 3.452 ? . 1_746
F(8) H(3) 2.938 ? . 2_747
F(8) H(15) 2.692 ? . 2_656
F(8) H(16) 3.523 ? . 2_656
F(9) H(22) 2.579 ? . 2_757
O(1) H(1) 2.420 ? . 1_465
O(1) H(2) 2.630 ? . 1_465
O(1) H(13) 3.009 ? . 2_566
O(1) H(14) 3.088 ? . 2_566
O(1) H(19) 3.502 ? . 1_455
O(2) H(13) 2.662 ? . 1_645
O(2) H(14) 2.368 ? . 1_645
O(2) H(24) 3.115 ? . 2_656
O(3) H(11) 3.024 ? . 2_656
O(3) H(16) 3.471 ? . 1_655
O(3) H(17) 2.400 ? . 2_756
O(3) H(18) 2.661 ? . 2_756
N(1) H(12) 2.849 ? . 1_645
N(1) H(22) 2.939 ? . 1_545
N(2) H(5) 2.841 ? . 1_465
N(2) H(8) 3.487 ? . 2_566
N(2) H(12) 3.099 ? . 2_566
N(3) H(9) 3.044 ? . 2_656
N(3) H(21) 2.831 ? . 2_756
C(3) H(19) 3.291 ? . 1_545
C(6) H(3) 3.296 ? . 2_747
C(6) H(4) 3.571 ? . 2_747
C(6) H(16) 3.273 ? . 1_646
C(7) H(3) 3.264 ? . 2_747
C(7) H(16) 3.288 ? . 1_646
C(8) H(22) 3.549 ? . 1_545
C(9) H(12) 3.153 ? . 1_645
C(9) H(22) 3.229 ? . 1_545
C(9) H(23) 3.093 ? . 1_545
C(10) H(9) 3.579 ? . 2_656
C(10) H(23) 3.351 ? . 1_545
C(12) H(10) 3.511 ? . 2_656
C(13) H(10) 3.537 ? . 2_656
C(13) H(14) 3.262 ? . 2_566
C(14) H(14) 3.531 ? . 2_566
C(15) H(1) 3.542 ? . 1_465
C(15) H(13) 3.428 ? . 2_566
C(15) H(14) 3.411 ? . 2_566
C(16) H(11) 3.490 ? . 2_656
C(17) H(5) 3.500 ? . 2_656
C(17) H(11) 3.473 ? . 2_656
C(18) H(5) 3.345 ? . 2_656
C(18) H(21) 3.298 ? . 1_455
C(19) H(21) 3.431 ? . 1_455
C(19) H(21) 3.241 ? . 2_656
C(20) H(21) 2.989 ? . 2_656
C(20) H(24) 3.583 ? . 2_656
C(22) H(14) 3.483 ? . 1_645
C(22) H(18) 3.522 ? . 1_455
C(22) H(24) 3.469 ? . 2_656
C(23) H(18) 3.582 ? . 1_455
C(24) H(23) 3.513 ? . 1_545
C(25) H(5) 3.291 ? . 2_656
C(25) H(21) 3.507 ? . 1_455
C(25) H(24) 3.554 ? . 1_455
C(26) H(5) 3.135 ? . 1_465
C(26) H(5) 3.413 ? . 2_656
C(26) H(12) 3.005 ? . 2_566
C(27) H(2) 3.531 ? . 2_656
C(28) H(2) 3.343 ? . 2_656
C(29) H(2) 3.473 ? . 2_656
C(30) H(1) 3.578 ? . 2_656
C(30) H(7) 3.398 ? . 2_566
C(32) H(3) 3.297 ? . 1_464
C(33) H(3) 3.242 ? . 1_464
C(33) H(4) 3.592 ? . 1_464
C(33) H(17) 3.316 ? . 2_656
C(37) H(16) 3.283 ? . 2_656
C(38) H(4) 3.596 ? . 2_747
C(40) H(1) 3.392 ? . 1_565
C(40) H(19) 3.349 ? . 2_757
C(41) H(19) 3.381 ? . 2_757
C(43) H(9) 3.295 ? . 2_656
C(43) H(10) 3.115 ? . 2_656
C(43) H(21) 3.145 ? . 2_756
C(44) H(8) 3.506 ? . 1_655
C(44) H(10) 3.493 ? . 2_656
C(45) H(12) 3.415 ? . 1_655
C(46) H(5) 3.287 ? . 1_565
C(46) H(12) 3.548 ? . 1_655
C(47) H(5) 3.070 ? . 1_565
C(47) H(11) 3.506 ? . 1_565
C(49) H(11) 3.408 ? . 2_656
C(49) H(13) 3.584 ? . 2_566
C(49) H(17) 3.495 ? . 2_756
C(51) H(10) 3.598 ? . 2_656
H(1) F(5) 3.504 ? . 2_656
H(1) O(1) 2.420 ? . 1_645
H(1) C(15) 3.542 ? . 1_645
H(1) C(30) 3.578 ? . 2_656
H(1) C(40) 3.392 ? . 1_545
H(1) H(7) 2.936 ? . 1_645
H(1) H(19) 2.929 ? . 1_545
H(2) S(3) 3.384 ? . 1_545
H(2) O(1) 2.630 ? . 1_645
H(2) C(27) 3.531 ? . 2_656
H(2) C(28) 3.343 ? . 2_656
H(2) C(29) 3.473 ? . 2_656
H(2) H(8) 2.945 ? . 1_645
H(3) F(8) 2.938 ? . 2_747
H(3) C(6) 3.296 ? . 2_747
H(3) C(7) 3.264 ? . 2_747
H(3) C(32) 3.297 ? . 1_646
H(3) C(33) 3.242 ? . 1_646
H(3) H(3) 3.304 ? . 2_747
H(3) H(4) 3.255 ? . 2_747
H(3) H(15) 2.788 ? . 1_646
H(3) H(16) 2.662 ? . 1_646
H(4) S(1) 3.497 ? . 2_747
H(4) S(2) 3.201 ? . 1_646
H(4) C(6) 3.571 ? . 2_747
H(4) C(33) 3.592 ? . 1_646
H(4) C(38) 3.596 ? . 2_747
H(4) H(3) 3.255 ? . 2_747
H(4) H(16) 2.702 ? . 1_646
H(5) N(2) 2.841 ? . 1_645
H(5) C(17) 3.500 ? . 2_656
H(5) C(18) 3.345 ? . 2_656
H(5) C(25) 3.291 ? . 2_656
H(5) C(26) 3.135 ? . 1_645
H(5) C(26) 3.413 ? . 2_656
H(5) C(46) 3.287 ? . 1_545
H(5) C(47) 3.070 ? . 1_545
H(5) H(8) 3.488 ? . 2_656
H(5) H(12) 2.752 ? . 1_645
H(5) H(12) 3.447 ? . 2_656
H(5) H(13) 3.557 ? . 1_645
H(5) H(22) 3.349 ? . 1_545
H(5) H(23) 2.987 ? . 1_545
H(6) F(1) 2.567 ? . 2_747
H(6) F(4) 2.785 ? . 1_646
H(6) F(5) 3.423 ? . 2_566
H(6) F(7) 2.915 ? . 1_455
H(7) F(5) 2.616 ? . 2_566
H(7) C(30) 3.398 ? . 2_566
H(7) H(1) 2.936 ? . 1_465
H(7) H(14) 2.880 ? . 2_566
H(8) S(3) 3.413 ? . 1_455
H(8) N(2) 3.487 ? . 2_566
H(8) C(44) 3.506 ? . 1_455
H(8) H(2) 2.945 ? . 1_465
H(8) H(5) 3.488 ? . 2_656
H(8) H(13) 3.262 ? . 2_566
H(9) F(3) 2.517 ? . 1_464
H(9) N(3) 3.044 ? . 2_656
H(9) C(10) 3.579 ? . 2_656
H(9) C(43) 3.295 ? . 2_656
H(9) H(21) 3.568 ? . 1_455
H(9) H(21) 3.319 ? . 2_656
H(10) F(6) 3.489 ? . 1_645
H(10) C(12) 3.511 ? . 2_656
H(10) C(13) 3.537 ? . 2_656
H(10) C(43) 3.115 ? . 2_656
H(10) C(44) 3.493 ? . 2_656
H(10) C(51) 3.598 ? . 2_656
H(10) H(14) 2.927 ? . 1_645
H(10) H(21) 2.895 ? . 2_656
H(10) H(24) 3.205 ? . 2_656
H(11) O(3) 3.024 ? . 2_656
H(11) C(16) 3.490 ? . 2_656
H(11) C(17) 3.473 ? . 2_656
H(11) C(47) 3.506 ? . 1_545
H(11) C(49) 3.408 ? . 2_656
H(11) H(13) 2.947 ? . 1_645
H(11) H(23) 3.130 ? . 1_545
H(12) N(1) 2.849 ? . 1_465
H(12) N(2) 3.099 ? . 2_566
H(12) C(9) 3.153 ? . 1_465
H(12) C(26) 3.005 ? . 2_566
H(12) C(45) 3.415 ? . 1_455
H(12) C(46) 3.548 ? . 1_455
H(12) H(5) 2.752 ? . 1_465
H(12) H(5) 3.447 ? . 2_656
H(12) H(12) 2.812 ? . 2_566
H(13) O(1) 3.009 ? . 2_566
H(13) O(2) 2.662 ? . 1_465
H(13) C(15) 3.428 ? . 2_566
H(13) C(49) 3.584 ? . 2_566
H(13) H(5) 3.557 ? . 1_465
H(13) H(8) 3.262 ? . 2_566
H(13) H(11) 2.947 ? . 1_465
H(14) O(1) 3.088 ? . 2_566
H(14) O(2) 2.368 ? . 1_465
H(14) C(13) 3.262 ? . 2_566
H(14) C(14) 3.531 ? . 2_566
H(14) C(15) 3.411 ? . 2_566
H(14) C(22) 3.483 ? . 1_465
H(14) H(7) 2.880 ? . 2_566
H(14) H(10) 2.927 ? . 1_465
H(15) S(1) 3.397 ? . 1_464
H(15) F(1) 3.456 ? . 2_656
H(15) F(7) 3.452 ? . 1_364
H(15) F(8) 2.692 ? . 2_656
H(15) H(3) 2.788 ? . 1_464
H(15) H(17) 3.552 ? . 2_656
H(16) F(8) 3.523 ? . 2_656
H(16) O(3) 3.471 ? . 1_455
H(16) C(6) 3.273 ? . 1_464
H(16) C(7) 3.288 ? . 1_464
H(16) C(37) 3.283 ? . 2_656
H(16) H(3) 2.662 ? . 1_464
H(16) H(4) 2.702 ? . 1_464
H(16) H(17) 2.821 ? . 2_656
H(17) O(3) 2.400 ? . 2_756
H(17) C(33) 3.316 ? . 2_656
H(17) C(49) 3.495 ? . 2_756
H(17) H(15) 3.552 ? . 2_656
H(17) H(16) 2.821 ? . 2_656
H(17) H(23) 2.959 ? . 1_645
H(18) S(2) 3.359 ? . 2_656
H(18) O(3) 2.661 ? . 2_756
H(18) C(22) 3.522 ? . 1_655
H(18) C(23) 3.582 ? . 1_655
H(18) H(21) 3.548 ? . 2_756
H(18) H(24) 2.938 ? . 2_756
H(19) F(2) 3.547 ? . 1_565
H(19) F(2) 3.432 ? . 2_747
H(19) O(1) 3.502 ? . 1_655
H(19) C(3) 3.291 ? . 1_565
H(19) C(40) 3.349 ? . 2_757
H(19) C(41) 3.381 ? . 2_757
H(19) H(1) 2.929 ? . 1_565
H(19) H(19) 2.803 ? . 2_757
H(19) H(20) 2.870 ? . 2_757
H(20) S(3) 3.380 ? . 2_757
H(20) F(2) 2.773 ? . 1_565
H(20) H(19) 2.870 ? . 2_757
H(21) N(3) 2.831 ? . 2_756
H(21) C(18) 3.298 ? . 1_655
H(21) C(19) 3.431 ? . 1_655
H(21) C(19) 3.241 ? . 2_656
H(21) C(20) 2.989 ? . 2_656
H(21) C(25) 3.507 ? . 1_655
H(21) C(43) 3.145 ? . 2_756
H(21) H(9) 3.568 ? . 1_655
H(21) H(9) 3.319 ? . 2_656
H(21) H(10) 2.895 ? . 2_656
H(21) H(18) 3.548 ? . 2_756
H(21) H(21) 2.763 ? . 2_756
H(22) F(6) 3.049 ? . 2_566
H(22) F(9) 2.579 ? . 2_757
H(22) N(1) 2.939 ? . 1_565
H(22) C(8) 3.549 ? . 1_565
H(22) C(9) 3.229 ? . 1_565
H(22) H(5) 3.349 ? . 1_565
H(23) C(9) 3.093 ? . 1_565
H(23) C(10) 3.351 ? . 1_565
H(23) C(24) 3.513 ? . 1_565
H(23) H(5) 2.987 ? . 1_565
H(23) H(11) 3.130 ? . 1_565
H(23) H(17) 2.959 ? . 1_465
H(24) S(2) 3.385 ? . 1_655
H(24) O(2) 3.115 ? . 2_656
H(24) C(20) 3.583 ? . 2_656
H(24) C(22) 3.469 ? . 2_656
H(24) C(25) 3.554 ? . 1_655
H(24) H(10) 3.205 ? . 2_656
H(24) H(18) 2.938 ? . 2_756

loop_
_geom_torsion_atom_site_label_1
_geom_torsion_atom_site_label_2
_geom_torsion_atom_site_label_3
_geom_torsion_atom_site_label_4
_geom_torsion
_geom_torsion_publ_flag
_geom_torsion_site_symmetry_1
_geom_torsion_site_symmetry_2
_geom_torsion_site_symmetry_3
_geom_torsion_site_symmetry_4
C(8) S(1) C(10) C(9) -1.5(3) ? . . . .
C(8) S(1) C(10) C(11) 177.9(4) ? . . . .
C(10) S(1) C(8) N(1) 1.6(3) ? . . . .
C(10) S(1) C(8) C(5) -178.0(3) ? . . . .
C(25) S(2) C(27) N(2) -0.9(3) ? . . . .
C(25) S(2) C(27) C(28) 178.5(3) ? . . . .
C(27) S(2) C(25) C(18) -178.6(3) ? . . . .
C(27) S(2) C(25) C(26) 1.0(3) ? . . . .
C(42) S(3) C(44) C(43) -1.1(3) ? . . . .
C(42) S(3) C(44) C(45) 177.0(3) ? . . . .
C(44) S(3) C(42) N(3) 1.4(3) ? . . . .
C(44) S(3) C(42) C(39) -177.1(3) ? . . . .
C(8) N(1) C(9) C(10) -0.0(5) ? . . . .
C(9) N(1) C(8) S(1) -1.2(4) ? . . . .
C(9) N(1) C(8) C(5) 178.4(4) ? . . . .
C(26) N(2) C(27) S(2) 0.6(4) ? . . . .
C(26) N(2) C(27) C(28) -178.8(3) ? . . . .
C(27) N(2) C(26) C(25) 0.1(4) ? . . . .
C(42) N(3) C(43) C(44) 0.3(5) ? . . . .
C(43) N(3) C(42) S(3) -1.2(4) ? . . . .
C(43) N(3) C(42) C(39) 177.2(4) ? . . . .
F(1) C(1) C(2) C(3) 84.8(5) ? . . . .
F(1) C(1) C(2) C(7) -93.9(4) ? . . . .
F(2) C(1) C(2) C(3) -36.5(5) ? . . . .
F(2) C(1) C(2) C(7) 144.8(4) ? . . . .
F(3) C(1) C(2) C(3) -156.3(4) ? . . . .
F(3) C(1) C(2) C(7) 24.9(6) ? . . . .
C(1) C(2) C(3) C(4) -179.1(4) ? . . . .
C(1) C(2) C(7) C(6) 179.1(4) ? . . . .
C(3) C(2) C(7) C(6) 0.4(7) ? . . . .
C(7) C(2) C(3) C(4) -0.3(7) ? . . . .
C(2) C(3) C(4) C(5) -0.3(6) ? . . . .
C(3) C(4) C(5) C(6) 0.8(7) ? . . . .
C(3) C(4) C(5) C(8) -177.4(4) ? . . . .
C(4) C(5) C(6) C(7) -0.7(7) ? . . . .
C(4) C(5) C(8) S(1) -176.7(3) ? . . . .
C(4) C(5) C(8) N(1) 3.7(7) ? . . . .
C(6) C(5) C(8) S(1) 5.1(6) ? . . . .
C(6) C(5) C(8) N(1) -174.5(4) ? . . . .
C(8) C(5) C(6) C(7) 177.5(4) ? . . . .
C(5) C(6) C(7) C(2) 0.1(5) ? . . . .
N(1) C(9) C(10) S(1) 1.2(5) ? . . . .
N(1) C(9) C(10) C(11) -178.1(4) ? . . . .
S(1) C(10) C(11) C(12) 6.1(6) ? . . . .
S(1) C(10) C(11) C(24) -171.6(3) ? . . . .
C(9) C(10) C(11) C(12) -174.6(4) ? . . . .
C(9) C(10) C(11) C(24) 7.6(7) ? . . . .
C(10) C(11) C(12) C(13) -178.8(4) ? . . . .
C(10) C(11) C(24) C(23) 179.7(4) ? . . . .
C(12) C(11) C(24) C(23) 1.9(6) ? . . . .
C(24) C(11) C(12) C(13) -1.0(6) ? . . . .
C(11) C(12) C(13) C(14) 0.7(6) ? . . . .
C(12) C(13) C(14) C(15) 180.0(3) ? . . . .
C(12) C(13) C(14) C(23) -1.3(6) ? . . . .
C(13) C(14) C(15) O(1) -4.4(6) ? . . . .
C(13) C(14) C(15) C(16) 177.8(4) ? . . . .
C(13) C(14) C(23) C(22) -178.6(4) ? . . . .
C(13) C(14) C(23) C(24) 2.2(6) ? . . . .
C(15) C(14) C(23) C(22) 0.0(5) ? . . . .
C(15) C(14) C(23) C(24) -179.1(4) ? . . . .
C(23) C(14) C(15) O(1) 177.0(4) ? . . . .
C(23) C(14) C(15) C(16) -0.8(6) ? . . . .
O(1) C(15) C(16) C(17) 4.1(6) ? . . . .
O(1) C(15) C(16) C(21) -175.1(4) ? . . . .
C(14) C(15) C(16) C(17) -178.1(4) ? . . . .
C(14) C(15) C(16) C(21) 2.7(6) ? . . . .
C(15) C(16) C(17) C(18) -177.3(4) ? . . . .
C(15) C(16) C(21) C(20) 177.5(4) ? . . . .
C(15) C(16) C(21) C(22) -3.7(6) ? . . . .
C(17) C(16) C(21) C(20) -1.7(6) ? . . . .
C(17) C(16) C(21) C(22) 177.1(4) ? . . . .
C(21) C(16) C(17) C(18) 1.9(6) ? . . . .
C(16) C(17) C(18) C(19) -1.0(6) ? . . . .
C(16) C(17) C(18) C(25) 179.3(4) ? . . . .
C(17) C(18) C(19) C(20) -0.0(5) ? . . . .
C(17) C(18) C(25) S(2) -178.3(3) ? . . . .
C(17) C(18) C(25) C(26) 2.2(7) ? . . . .
C(19) C(18) C(25) S(2) 2.0(6) ? . . . .
C(19) C(18) C(25) C(26) -177.4(4) ? . . . .
C(25) C(18) C(19) C(20) 179.6(4) ? . . . .
C(18) C(19) C(20) C(21) 0.2(5) ? . . . .
C(19) C(20) C(21) C(16) 0.7(6) ? . . . .
C(19) C(20) C(21) C(22) -178.1(4) ? . . . .
C(16) C(21) C(22) O(2) -176.1(4) ? . . . .
C(16) C(21) C(22) C(23) 2.8(6) ? . . . .
C(20) C(21) C(22) O(2) 2.6(6) ? . . . .
C(20) C(21) C(22) C(23) -178.4(4) ? . . . .
O(2) C(22) C(23) C(14) 178.0(4) ? . . . .
O(2) C(22) C(23) C(24) -2.9(6) ? . . . .
C(21) C(22) C(23) C(14) -1.0(6) ? . . . .
C(21) C(22) C(23) C(24) 178.2(4) ? . . . .
C(14) C(23) C(24) C(11) -2.6(6) ? . . . .
C(22) C(23) C(24) C(11) 178.3(4) ? . . . .
S(2) C(25) C(26) N(2) -0.8(4) ? . . . .
C(18) C(25) C(26) N(2) 178.7(4) ? . . . .
S(2) C(27) C(28) C(29) 179.1(3) ? . . . .
S(2) C(27) C(28) C(33) -2.3(6) ? . . . .
N(2) C(27) C(28) C(29) -1.5(6) ? . . . .
N(2) C(27) C(28) C(33) 177.0(4) ? . . . .
C(27) C(28) C(29) C(30) 177.7(4) ? . . . .
C(27) C(28) C(33) C(32) -177.6(4) ? . . . .
C(29) C(28) C(33) C(32) 1.0(6) ? . . . .
C(33) C(28) C(29) C(30) -0.9(6) ? . . . .
C(28) C(29) C(30) C(31) -0.2(5) ? . . . .
C(29) C(30) C(31) C(32) 1.2(6) ? . . . .
C(29) C(30) C(31) C(34) -178.4(4) ? . . . .
C(30) C(31) C(32) C(33) -1.2(6) ? . . . .
C(30) C(31) C(34) F(4) -179.5(3) ? . . . .
C(30) C(31) C(34) F(5) 60.6(4) ? . . . .
C(30) C(31) C(34) F(6) -58.7(6) ? . . . .
C(32) C(31) C(34) F(4) 0.8(6) ? . . . .
C(32) C(31) C(34) F(5) -119.1(4) ? . . . .
C(32) C(31) C(34) F(6) 121.7(4) ? . . . .
C(34) C(31) C(32) C(33) 178.5(4) ? . . . .
C(31) C(32) C(33) C(28) 0.1(5) ? . . . .
F(7) C(35) C(36) C(37) 77.2(5) ? . . . .
F(7) C(35) C(36) C(41) -102.7(4) ? . . . .
F(8) C(35) C(36) C(37) -41.3(5) ? . . . .
F(8) C(35) C(36) C(41) 138.8(4) ? . . . .
F(9) C(35) C(36) C(37) -162.1(4) ? . . . .
F(9) C(35) C(36) C(41) 18.0(6) ? . . . .
C(35) C(36) C(37) C(38) 178.4(4) ? . . . .
C(35) C(36) C(41) C(40) -178.9(4) ? . . . .
C(37) C(36) C(41) C(40) 1.2(7) ? . . . .
C(41) C(36) C(37) C(38) -1.7(7) ? . . . .
C(36) C(37) C(38) C(39) 0.6(7) ? . . . .
C(37) C(38) C(39) C(40) 0.9(6) ? . . . .
C(37) C(38) C(39) C(42) -177.0(4) ? . . . .
C(38) C(39) C(40) C(41) -1.4(6) ? . . . .
C(38) C(39) C(42) S(3) -179.3(3) ? . . . .
C(38) C(39) C(42) N(3) 2.3(6) ? . . . .
C(40) C(39) C(42) S(3) 2.8(6) ? . . . .
C(40) C(39) C(42) N(3) -175.5(4) ? . . . .
C(42) C(39) C(40) C(41) 176.5(4) ? . . . .
C(39) C(40) C(41) C(36) 0.3(6) ? . . . .
N(3) C(43) C(44) S(3) 0.7(5) ? . . . .
N(3) C(43) C(44) C(45) -177.3(4) ? . . . .
S(3) C(44) C(45) C(46) 1.8(6) ? . . . .
S(3) C(44) C(45) C(51) -176.4(3) ? . . . .
C(43) C(44) C(45) C(46) 179.5(4) ? . . . .
C(43) C(44) C(45) C(51) 1.3(7) ? . . . .
C(44) C(45) C(46) C(47) -179.0(4) ? . . . .
C(44) C(45) C(51) C(50) 179.7(3) ? . . . .
C(46) C(45) C(51) C(50) 1.4(6) ? . . . .
C(51) C(45) C(46) C(47) -0.8(6) ? . . . .
C(45) C(46) C(47) C(48) -0.1(5) ? . . . .
C(46) C(47) C(48) C(50) 0.4(6) ? . . . .
C(46) C(47) C(48) C(49) 179.3(4) ? . . . 2_666
C(47) C(48) C(49) O(3) -1.7(6) ? . . 2_666 2_666
C(47) C(48) C(49) C(50) 179.9(2) ? . . 2_666 2_666
C(47) C(48) C(50) C(49) -179.9(3) ? . . . .
C(47) C(48) C(50) C(51) 0.2(5) ? . . . .
C(49) C(48) C(50) C(49) 1.2(6) ? 2_666 . . .
C(49) C(48) C(50) C(51) -178.7(4) ? 2_666 . . .
C(50) C(48) C(49) O(3) 177.2(4) ? . . 2_666 2_666
C(50) C(48) C(49) C(50) -1.2(6) ? . . 2_666 2_666
O(3) C(49) C(50) C(48) 177.2(4) ? . . . .
O(3) C(49) C(50) C(51) -2.9(6) ? . . . .
C(48) C(49) C(50) C(48) -1.2(6) ? 2_666 . . .
C(48) C(49) C(50) C(51) 178.8(3) ? 2_666 . . .
C(48) C(50) C(51) C(45) -1.1(6) ? . . . .
C(49) C(50) C(51) C(45) 179.0(3) ? . . . .
